data_7110385
loop_
_publ_author_name
'Wietzke, Rapha\"el'
'Mazzanti, Marinella'

_publ_section_title
;
 Strong intramolecular \p--\p interactions favor the formation of 2:1
 (L:M) lanthanide complexes of tris(2-benzimidazolylmethyl)amine
;
_journal_issue 2
_journal_name_full 'Chemical Communications'
_journal_page_first 209
_journal_paper_doi 10.1039/a807831i
_journal_year 1999
_chemical_formula_sum 'C64 H78 Cl3 N16 Nd O15'
_chemical_formula_weight 1562.01
_chemical_name_systematic
;

 ?

;
_space_group_IT_number 14
_symmetry_cell_setting monoclinic
_symmetry_space_group_name_Hall '-P 2ybc'
_symmetry_space_group_name_H-M 'P 1 21/c 1'
_atom_sites_solution_hydrogens geom
_atom_sites_solution_primary direct
_atom_sites_solution_secondary difmap
_audit_creation_method SHELXL
_cell_angle_alpha 90.00
_cell_angle_beta 111.7930(10)
_cell_angle_gamma 90.00
_cell_formula_units_Z 4
_cell_length_a 18.2235(7)
_cell_length_b 24.8434(10)
_cell_length_c 16.8575(7)
_cell_measurement_temperature 293(2)
_cell_volume 7086.5(5)
_computing_structure_refinement 'SHELXL-93 (Sheldrick, 1993)'
_computing_structure_solution 'SHELXS-86 (Sheldrick, 1990)'
_diffrn_ambient_temperature 293(2)
_diffrn_radiation_monochromator graphite
_diffrn_radiation_source 'fine-focus sealed tube'
_diffrn_radiation_type MoK\a
_diffrn_radiation_wavelength 0.71073
_diffrn_reflns_av_R_equivalents 0.0763
_diffrn_reflns_av_sigmaI/netI 0.1152
_diffrn_reflns_limit_h_max 9
_diffrn_reflns_limit_h_min -21
_diffrn_reflns_limit_k_max 30
_diffrn_reflns_limit_k_min -28
_diffrn_reflns_limit_l_max 20
_diffrn_reflns_limit_l_min -20
_diffrn_reflns_number 30589
_diffrn_reflns_theta_max 26.06
_diffrn_reflns_theta_min 1.20
_exptl_absorpt_coefficient_mu 0.921
_exptl_absorpt_correction_type SADABS
_exptl_crystal_density_diffrn 1.464
_exptl_crystal_F_000 3220
_exptl_crystal_size_max 0.4
_exptl_crystal_size_mid 0.3
_exptl_crystal_size_min 0.25
_refine_diff_density_max 1.527
_refine_diff_density_min -0.737
_refine_diff_density_rms 0.127
_refine_ls_extinction_coef 0.00128(8)
_refine_ls_extinction_expression Fc^*^=kFc[1+0.001xFc^2^\l^3^/sin(2\q)]^-1/4^
_refine_ls_extinction_method SHELXL
_refine_ls_goodness_of_fit_all 1.120
_refine_ls_goodness_of_fit_obs 1.146
_refine_ls_matrix_type full
_refine_ls_number_parameters 893
_refine_ls_number_reflns 12398
_refine_ls_number_restraints 0
_refine_ls_restrained_S_all 1.120
_refine_ls_restrained_S_obs 1.146
_refine_ls_R_factor_all 0.1278
_refine_ls_R_factor_obs 0.0618
_refine_ls_shift/esd_max -0.098
_refine_ls_shift/esd_mean 0.009
_refine_ls_structure_factor_coef Fsqd
_refine_ls_weighting_details 'w=1/[\s^2^(Fo^2^)+(0.0604P)^2^+1.6750P] where P=(Fo^2^+2Fc^2^)/3'
_refine_ls_weighting_scheme calc
_refine_ls_wR_factor_all 0.1592
_refine_ls_wR_factor_obs 0.1250
_reflns_number_observed 7610
_reflns_number_total 12398
_reflns_observed_criterion >2sigma(I)
_cod_data_source_file 807831isup1.cif
_cod_data_source_block Nd(ntb)(ClO4)3
_cod_depositor_comments
;
The following automatic conversions were performed:

'_symmetry_cell_setting' value 'Monoclinic' changed to 'monoclinic'
according to /home/saulius/struct/CIF-dictionaries/cif_core.dic
dictionary named 'cif_core.dic' version 2.4.2 from 2011-04-26.

Automatic conversion script
Id: cif_fix_values 1891 2012-01-12 08:04:46Z andrius 

The following automatic conversions were performed:

'_refine_ls_weighting_scheme' value 'calc
w=1/[\s^2^(Fo^2^)+(0.0604P)^2^+1.6750P] where P=(Fo^2^+2Fc^2^)/3' was
changed to 'calc'. New tag '_refine_ls_weighting_details' was
created. The value of the new tag was set to
'w=1/[\s^2^(Fo^2^)+(0.0604P)^2^+1.6750P] where P=(Fo^2^+2Fc^2^)/3'.

Automatic conversion script
Id: cif_fix_values 3143 2015-03-26 13:38:13Z robertas 
;
_cod_original_sg_symbol_H-M P2(1)/c
_cod_database_code 7110385

loop_
_symmetry_equiv_pos_as_xyz
'x, y, z'
'-x, y+1/2, -z+1/2'
'-x, -y, -z'
'x, -y-1/2, z-1/2'

loop_
_atom_site_aniso_label
_atom_site_aniso_U_11
_atom_site_aniso_U_22
_atom_site_aniso_U_33
_atom_site_aniso_U_23
_atom_site_aniso_U_13
_atom_site_aniso_U_12
Nd1 0.02682(11) 0.02794(12) 0.02454(11) -0.00357(12) 0.00770(9) -0.00066(13)
Cl1 0.0451(8) 0.0593(10) 0.0651(9) -0.0205(7) -0.0010(7) 0.0120(7)
Cl2 0.0660(9) 0.0457(8) 0.0434(7) 0.0031(6) 0.0116(7) 0.0115(7)
Cl3 0.0796(9) 0.0420(8) 0.0573(7) -0.0027(6) 0.0404(7) -0.0156(7)
O1 0.065(2) 0.047(2) 0.060(2) -0.008(2) 0.037(2) 0.005(2)
O2 0.105(4) 0.100(4) 0.084(3) -0.009(3) 0.031(3) -0.009(3)
O3 0.097(4) 0.089(4) 0.124(4) 0.012(3) -0.028(3) -0.039(3)
O11 0.119(5) 0.103(4) 0.216(6) 0.087(4) -0.048(5) -0.028(4)
O12 0.112(4) 0.318(7) 0.212(5) -0.196(5) 0.052(4) -0.003(5)
O13 0.069(3) 0.060(3) 0.112(4) -0.001(3) 0.016(3) -0.010(2)
O14 0.046(3) 0.105(3) 0.103(3) -0.060(3) -0.004(2) 0.003(3)
O21 0.096(3) 0.085(4) 0.197(5) 0.025(4) 0.052(4) 0.050(3)
O22 0.134(4) 0.073(3) 0.102(3) 0.043(3) 0.022(3) -0.010(3)
O23 0.138(4) 0.107(4) 0.057(2) -0.034(2) 0.032(3) 0.005(3)
O24 0.129(4) 0.110(4) 0.053(3) -0.008(3) 0.002(3) -0.061(3)
O31 0.152(4) 0.045(2) 0.051(2) 0.003(2) 0.039(2) -0.013(3)
O32 0.097(3) 0.065(3) 0.065(2) -0.022(2) 0.033(2) -0.047(2)
O33 0.078(3) 0.082(4) 0.188(5) -0.016(3) 0.073(3) -0.020(3)
O34 0.151(4) 0.071(3) 0.043(2) -0.004(2) 0.044(2) -0.044(3)
N1 0.041(2) 0.024(2) 0.031(2) -0.001(2) 0.012(2) -0.001(2)
N2 0.028(2) 0.027(2) 0.030(2) -0.006(2) 0.006(2) 0.001(2)
N3 0.061(3) 0.054(3) 0.064(3) 0.003(2) 0.020(2) -0.014(3)
N4 0.066(4) 0.211(7) 0.077(4) 0.052(4) 0.014(3) 0.069(4)
N11 0.029(2) 0.030(2) 0.029(2) 0.001(2) 0.007(2) -0.004(2)
N12 0.037(2) 0.044(3) 0.033(2) 0.007(2) -0.009(2) -0.007(2)
N21 0.030(2) 0.033(2) 0.028(2) -0.006(2) 0.009(2) 0.002(2)
N22 0.047(2) 0.031(2) 0.039(2) 0.002(2) 0.012(2) -0.011(2)
N31 0.045(2) 0.025(2) 0.038(2) -0.004(2) 0.023(2) 0.001(2)
N32 0.054(2) 0.038(2) 0.036(2) -0.012(2) 0.024(2) 0.005(2)
N41 0.031(2) 0.031(2) 0.030(2) -0.005(2) 0.011(2) -0.002(2)
N42 0.039(2) 0.023(2) 0.042(2) -0.001(2) 0.019(2) 0.007(2)
N51 0.031(2) 0.042(2) 0.030(2) -0.007(2) 0.006(2) -0.002(2)
N52 0.056(2) 0.046(3) 0.025(2) 0.000(2) 0.016(2) 0.008(2)
N61 0.028(2) 0.041(2) 0.033(2) -0.008(2) 0.007(2) -0.001(2)
N62 0.026(2) 0.044(3) 0.046(2) -0.006(2) 0.010(2) -0.009(2)
C11 0.043(3) 0.041(3) 0.018(2) -0.003(2) 0.002(2) -0.016(2)
C12 0.033(3) 0.034(3) 0.026(2) 0.002(2) -0.002(2) -0.010(2)
C13 0.020(2) 0.035(3) 0.046(3) 0.009(2) 0.007(2) 0.001(2)
C14 0.032(3) 0.045(3) 0.054(3) -0.005(3) 0.016(2) 0.004(2)
C15 0.037(3) 0.040(3) 0.083(4) -0.007(3) 0.027(3) -0.002(3)
C16 0.039(3) 0.061(4) 0.085(4) 0.001(3) 0.010(3) 0.012(3)
C17 0.034(3) 0.052(4) 0.066(4) 0.015(3) -0.002(3) 0.001(3)
C18 0.028(3) 0.029(3) 0.052(3) 0.010(2) 0.008(2) -0.006(2)
C21 0.037(3) 0.030(3) 0.034(2) -0.001(2) 0.008(2) -0.004(2)
C22 0.043(3) 0.026(3) 0.031(2) -0.001(2) 0.014(2) 0.000(2)
C23 0.042(3) 0.026(3) 0.034(2) 0.003(2) 0.012(2) 0.011(2)
C24 0.041(3) 0.036(3) 0.036(3) -0.001(2) 0.007(2) 0.002(2)
C25 0.054(3) 0.061(4) 0.034(3) 0.002(3) -0.001(3) -0.005(3)
C26 0.085(5) 0.069(4) 0.036(3) 0.017(3) 0.005(3) -0.002(4)
C27 0.061(3) 0.045(3) 0.058(3) 0.022(3) 0.019(3) 0.007(3)
C28 0.034(3) 0.041(3) 0.035(3) 0.006(2) 0.008(2) 0.000(2)
C31 0.053(3) 0.034(3) 0.037(3) -0.008(2) 0.019(2) -0.002(3)
C32 0.042(3) 0.037(3) 0.028(2) 0.003(2) 0.014(2) 0.003(2)
C33 0.048(3) 0.040(3) 0.033(2) 0.005(2) 0.014(2) 0.011(2)
C34 0.050(3) 0.062(4) 0.054(3) 0.013(3) 0.033(2) 0.020(3)
C35 0.037(3) 0.066(4) 0.055(3) 0.016(3) 0.021(2) 0.009(3)
C36 0.034(3) 0.053(3) 0.044(3) 0.010(3) 0.012(2) -0.009(3)
C37 0.043(3) 0.044(3) 0.033(3) 0.004(2) 0.013(2) 0.002(3)
C38 0.035(2) 0.034(3) 0.029(2) 0.005(2) 0.018(2) 0.005(2)
C41 0.050(3) 0.035(3) 0.028(2) -0.008(2) 0.016(2) 0.001(2)
C42 0.032(2) 0.027(3) 0.036(3) -0.001(2) 0.015(2) -0.002(2)
C43 0.034(2) 0.023(2) 0.040(3) 0.005(2) 0.018(2) -0.002(2)
C44 0.041(3) 0.031(3) 0.033(2) -0.003(2) 0.018(2) 0.001(2)
C45 0.049(3) 0.047(3) 0.036(3) 0.011(2) 0.015(2) -0.004(3)
C46 0.040(3) 0.052(3) 0.055(3) 0.034(3) 0.013(2) 0.000(3)
C47 0.039(3) 0.032(3) 0.049(3) 0.011(2) 0.015(2) 0.003(2)
C48 0.037(3) 0.033(3) 0.044(3) 0.009(2) 0.019(2) 0.001(2)
C51 0.043(3) 0.046(3) 0.026(2) -0.003(2) 0.006(2) 0.004(3)
C52 0.031(2) 0.035(3) 0.026(2) -0.004(2) 0.008(2) 0.006(2)
C53 0.044(3) 0.036(3) 0.035(2) 0.003(2) 0.019(2) 0.004(2)
C54 0.069(3) 0.056(4) 0.040(3) 0.004(3) 0.028(3) 0.008(3)
C55 0.080(3) 0.053(4) 0.065(3) -0.003(3) 0.053(3) -0.004(3)
C56 0.053(3) 0.056(4) 0.054(3) -0.011(3) 0.031(3) -0.012(3)
C57 0.045(3) 0.050(3) 0.036(3) -0.011(2) 0.018(2) -0.006(3)
C58 0.041(2) 0.036(3) 0.038(2) 0.001(2) 0.024(2) 0.002(2)
C61 0.032(3) 0.034(3) 0.042(3) -0.006(2) 0.010(2) -0.005(2)
C62 0.025(2) 0.040(3) 0.026(2) -0.001(2) 0.002(2) 0.001(2)
C63 0.028(2) 0.039(3) 0.029(2) 0.005(2) 0.008(2) 0.009(2)
C64 0.041(3) 0.040(3) 0.045(3) 0.002(2) 0.017(2) 0.010(2)
C65 0.045(3) 0.048(3) 0.055(3) -0.007(3) 0.015(3) 0.020(3)
C66 0.057(3) 0.067(4) 0.056(3) 0.009(3) 0.027(3) 0.030(3)
C67 0.024(3) 0.073(4) 0.055(3) 0.001(3) 0.012(2) 0.009(3)
C68 0.032(2) 0.041(3) 0.035(2) 0.004(2) 0.011(2) 0.010(2)
C70 0.088(5) 0.100(6) 0.118(6) 0.021(5) 0.041(4) 0.034(5)
C71 0.068(4) 0.062(4) 0.116(5) -0.017(4) 0.050(4) 0.008(3)
C72 0.094(4) 0.076(5) 0.065(3) -0.015(3) 0.054(3) -0.013(4)
C73 0.078(4) 0.099(6) 0.070(4) 0.004(4) 0.028(4) 0.002(4)
C74 0.107(4) 0.073(5) 0.167(6) -0.022(4) 0.099(4) -0.011(4)
C75 0.063(3) 0.054(4) 0.061(4) -0.002(3) 0.024(3) -0.030(3)
C76 0.294(13) 0.191(11) 0.136(8) -0.063(8) 0.088(9) -0.111(11)
C77 0.179(8) 0.070(6) 0.204(9) -0.018(6) 0.093(7) -0.042(6)
C78 0.070(5) 0.129(8) 0.174(9) 0.058(7) 0.004(6) -0.003(6)
C79 0.125(7) 0.125(8) 0.144(7) -0.017(6) 0.051(6) -0.044(6)
C80 0.128(7) 0.141(8) 0.146(8) 0.025(7) 0.044(6) -0.028(7)
C81 0.111(5) 0.074(5) 0.097(5) 0.002(4) 0.048(4) -0.015(5)
C82 0.084(6) 0.120(7) 0.105(6) -0.027(5) 0.015(5) -0.025(5)
C83 0.108(7) 0.107(7) 0.103(6) 0.030(5) -0.008(5) -0.015(6)
C84 0.091(5) 0.087(5) 0.071(4) 0.025(4) 0.003(4) 0.038(4)
C85 0.050(3) 0.099(5) 0.060(4) -0.003(3) 0.025(3) 0.009(4)

loop_
_atom_site_label
_atom_site_type_symbol
_atom_site_fract_x
_atom_site_fract_y
_atom_site_fract_z
_atom_site_U_iso_or_equiv
_atom_site_thermal_displace_type
_atom_site_occupancy
_atom_site_calc_flag
_atom_site_refinement_flags
Nd1 Nd 0.712209(14) 0.634908(10) 0.712481(15) 0.02696(6) Uani 1 d .
Cl1 Cl 0.25716(9) 0.62382(6) 0.34350(10) 0.0626(5) Uani 1 d .
Cl2 Cl 0.84356(9) 0.62222(5) 0.20379(8) 0.0542(4) Uani 1 d .
Cl3 Cl 0.53549(9) 0.60727(6) 0.28733(9) 0.0554(4) Uani 1 d .
O1 O 0.1799(2) 0.51300(14) 0.5863(2) 0.0535(11) Uani 1 d .
O2 O 0.2570(3) 0.8534(2) 0.3012(3) 0.098(2) Uani 1 d .
O3 O 1.0804(3) 0.7558(2) 0.9051(4) 0.123(2) Uani 1 d .
O11 O 0.2277(4) 0.6570(2) 0.2746(5) 0.178(3) Uani 1 d .
O12 O 0.2486(4) 0.6472(3) 0.4122(5) 0.216(3) Uani 1 d .
O13 O 0.2153(3) 0.5748(2) 0.3217(3) 0.085(2) Uani 1 d .
O14 O 0.3385(2) 0.6147(2) 0.3640(3) 0.094(2) Uani 1 d .
O21 O 0.9119(3) 0.5914(2) 0.2283(4) 0.127(2) Uani 1 d .
O22 O 0.8416(3) 0.6653(2) 0.1489(3) 0.109(2) Uani 1 d .
O23 O 0.8346(3) 0.6425(2) 0.2774(3) 0.102(2) Uani 1 d .
O24 O 0.7775(3) 0.5887(2) 0.1584(3) 0.106(2) Uani 1 d .
O31 O 0.5485(3) 0.5553(2) 0.3235(2) 0.082(2) Uani 1 d .
O32 O 0.5973(3) 0.6442(2) 0.3341(2) 0.0749(14) Uani 1 d .
O33 O 0.4656(3) 0.6258(2) 0.2964(4) 0.109(2) Uani 1 d .
O34 O 0.5322(3) 0.6052(2) 0.2033(2) 0.086(2) Uani 1 d .
N1 N 0.6439(2) 0.55935(15) 0.5906(2) 0.0326(11) Uani 1 d .
N2 N 0.7784(2) 0.71165(15) 0.8357(2) 0.0298(10) Uani 1 d .
N3 N 0.4140(3) 0.5557(2) 0.5810(3) 0.060(2) Uani 1 d .
N4 N 0.9704(3) 0.6404(3) 1.0105(4) 0.121(3) Uani 1 d .
N11 N 0.5657(2) 0.64398(14) 0.6284(2) 0.0305(10) Uani 1 d .
N12 N 0.4737(2) 0.6526(2) 0.4985(3) 0.0443(13) Uani 1 d .
H12A H 0.4484(2) 0.6472(2) 0.4448(3) 0.053 Uiso 1 calc R
N21 N 0.7221(2) 0.5385(2) 0.7610(2) 0.0308(10) Uani 1 d .
N22 N 0.6569(2) 0.4638(2) 0.7629(2) 0.0398(12) Uani 1 d .
H22A H 0.6228(2) 0.4383(2) 0.7452(2) 0.048 Uiso 1 calc R
N31 N 0.7660(2) 0.62644(14) 0.5944(2) 0.0336(11) Uani 1 d .
N32 N 0.8052(2) 0.5748(2) 0.5106(2) 0.0408(12) Uani 1 d .
H32A H 0.8073(2) 0.5476(2) 0.4799(2) 0.049 Uiso 1 calc R
N41 N 0.6951(2) 0.73231(15) 0.6657(2) 0.0308(10) Uani 1 d .
N42 N 0.6405(2) 0.80828(15) 0.6862(2) 0.0337(11) Uani 1 d .
H42A H 0.6298(2) 0.83494(15) 0.7127(2) 0.040 Uiso 1 calc R
N51 N 0.6676(2) 0.6371(2) 0.8382(2) 0.0355(11) Uani 1 d .
N52 N 0.7150(2) 0.6250(2) 0.9776(2) 0.0423(12) Uani 1 d .
H52A H 0.7442(2) 0.6293(2) 1.0306(2) 0.051 Uiso 1 calc R
N61 N 0.8595(2) 0.6319(2) 0.7879(2) 0.0353(11) Uani 1 d .
N62 N 0.9728(2) 0.6760(2) 0.8300(2) 0.0396(12) Uani 1 d .
H62A H 1.0058(2) 0.7020(2) 0.8494(2) 0.048 Uiso 1 calc R
C11 C 0.5806(3) 0.5853(2) 0.5176(3) 0.0367(14) Uani 1 d .
H11A H 0.6036(3) 0.6017(2) 0.4800(3) 0.044 Uiso 1 calc R
H11B H 0.5431(3) 0.5582(2) 0.4853(3) 0.044 Uiso 1 calc R
C12 C 0.5389(3) 0.6269(2) 0.5479(3) 0.0347(14) Uani 1 d .
C13 C 0.5121(3) 0.6839(2) 0.6297(3) 0.0350(14) Uani 1 d .
C14 C 0.5091(3) 0.7141(2) 0.6975(3) 0.043(2) Uani 1 d .
H14A H 0.5459(3) 0.7094(2) 0.7527(3) 0.052 Uiso 1 calc R
C15 C 0.4487(3) 0.7518(2) 0.6794(4) 0.052(2) Uani 1 d .
H15A H 0.4456(3) 0.7734(2) 0.7230(4) 0.062 Uiso 1 calc R
C16 C 0.3932(3) 0.7577(3) 0.5974(4) 0.065(2) Uani 1 d .
H16A H 0.3536(3) 0.7833(3) 0.5878(4) 0.078 Uiso 1 calc R
C17 C 0.3941(3) 0.7272(2) 0.5298(4) 0.057(2) Uani 1 d .
H17A H 0.3569(3) 0.7318(2) 0.4748(4) 0.068 Uiso 1 calc R
C18 C 0.4536(3) 0.6895(2) 0.5487(3) 0.0385(14) Uani 1 d .
C21 C 0.6096(3) 0.5160(2) 0.6274(3) 0.0353(14) Uani 1 d .
H21A H 0.5582(3) 0.5270(2) 0.6264(3) 0.042 Uiso 1 calc R
H21B H 0.6029(3) 0.4834(2) 0.5935(3) 0.042 Uiso 1 calc R
C22 C 0.6637(3) 0.5052(2) 0.7170(3) 0.0331(13) Uani 1 d .
C23 C 0.7554(3) 0.5150(2) 0.8424(3) 0.0346(13) Uani 1 d .
C24 C 0.8172(3) 0.5320(2) 0.9155(3) 0.0398(15) Uani 1 d .
H24A H 0.8457(3) 0.5630(2) 0.9152(3) 0.048 Uiso 1 calc R
C25 C 0.8344(3) 0.5018(2) 0.9876(3) 0.054(2) Uani 1 d .
H25A H 0.8746(3) 0.5128(2) 1.0377(3) 0.065 Uiso 1 calc R
C26 C 0.7933(4) 0.4553(3) 0.9874(3) 0.068(2) Uani 1 d .
H26A H 0.8078(4) 0.4354(3) 1.0376(3) 0.082 Uiso 1 calc R
C27 C 0.7316(3) 0.4368(2) 0.9167(3) 0.056(2) Uani 1 d .
H27A H 0.7040(3) 0.4054(2) 0.9176(3) 0.067 Uiso 1 calc R
C28 C 0.7141(3) 0.4682(2) 0.8444(3) 0.0382(14) Uani 1 d .
C31 C 0.7041(3) 0.5361(2) 0.5615(3) 0.0409(14) Uani 1 d .
H31A H 0.6786(3) 0.5189(2) 0.5064(3) 0.049 Uiso 1 calc R
H31B H 0.7345(3) 0.5091(2) 0.6019(3) 0.049 Uiso 1 calc R
C32 C 0.7571(3) 0.5795(2) 0.5547(3) 0.0353(14) Uani 1 d .
C33 C 0.8508(3) 0.6208(2) 0.5228(3) 0.0407(15) Uani 1 d .
C34 C 0.9095(3) 0.6362(2) 0.4944(3) 0.052(2) Uani 1 d .
H34A H 0.9254(3) 0.6146(2) 0.4587(3) 0.062 Uiso 1 calc R
C35 C 0.9433(3) 0.6860(2) 0.5226(3) 0.051(2) Uani 1 d .
H35A H 0.9841(3) 0.6978(2) 0.5064(3) 0.062 Uiso 1 calc R
C36 C 0.9181(3) 0.7192(2) 0.5747(3) 0.045(2) Uani 1 d .
H36A H 0.9424(3) 0.7524(2) 0.5921(3) 0.054 Uiso 1 calc R
C37 C 0.8580(3) 0.7037(2) 0.6007(3) 0.0402(15) Uani 1 d .
H37A H 0.8398(3) 0.7264(2) 0.6334(3) 0.048 Uiso 1 calc R
C38 C 0.8256(3) 0.6531(2) 0.5762(3) 0.0309(12) Uani 1 d .
C41 C 0.7265(3) 0.7590(2) 0.8171(3) 0.0371(14) Uani 1 d .
H41A H 0.7571(3) 0.7906(2) 0.8435(3) 0.045 Uiso 1 calc R
H41B H 0.6861(3) 0.7539(2) 0.8410(3) 0.045 Uiso 1 calc R
C42 C 0.6882(3) 0.7674(2) 0.7222(3) 0.0310(13) Uani 1 d .
C43 C 0.6463(3) 0.7525(2) 0.5861(3) 0.0311(13) Uani 1 d .
C44 C 0.6286(3) 0.7328(2) 0.5039(3) 0.0338(13) Uani 1 d .
H44A H 0.6534(3) 0.7022(2) 0.4940(3) 0.041 Uiso 1 calc R
C45 C 0.5733(3) 0.7600(2) 0.4380(3) 0.044(2) Uani 1 d .
H45A H 0.5594(3) 0.7466(2) 0.3828(3) 0.053 Uiso 1 calc R
C46 C 0.5374(3) 0.8066(2) 0.4505(3) 0.050(2) Uani 1 d .
H46A H 0.5007(3) 0.8241(2) 0.4038(3) 0.061 Uiso 1 calc R
C47 C 0.5553(3) 0.8273(2) 0.5312(3) 0.0406(15) Uani 1 d .
H47A H 0.5308(3) 0.8583(2) 0.5401(3) 0.049 Uiso 1 calc R
C48 C 0.6107(3) 0.8005(2) 0.5983(3) 0.0366(14) Uani 1 d .
C51 C 0.7880(3) 0.6894(2) 0.9202(3) 0.0403(15) Uani 1 d .
H51A H 0.8380(3) 0.6705(2) 0.9441(3) 0.048 Uiso 1 calc R
H51B H 0.7881(3) 0.7184(2) 0.9588(3) 0.048 Uiso 1 calc R
C52 C 0.7226(3) 0.6520(2) 0.9113(3) 0.0314(13) Uani 1 d .
C53 C 0.6527(3) 0.5899(2) 0.9462(3) 0.0368(14) Uani 1 d .
C54 C 0.6210(3) 0.5518(2) 0.9836(3) 0.053(2) Uani 1 d .
H54A H 0.6417(3) 0.5459(2) 1.0423(3) 0.063 Uiso 1 calc R
C55 C 0.5575(3) 0.5232(2) 0.9307(3) 0.059(2) Uani 1 d .
H55A H 0.5360(3) 0.4963(2) 0.9538(3) 0.070 Uiso 1 calc R
C56 C 0.5243(3) 0.5331(2) 0.8434(3) 0.051(2) Uani 1 d .
H56A H 0.4800(3) 0.5136(2) 0.8101(3) 0.061 Uiso 1 calc R
C57 C 0.5552(3) 0.5711(2) 0.8047(3) 0.0427(15) Uani 1 d .
H57A H 0.5332(3) 0.5777(2) 0.7463(3) 0.051 Uiso 1 calc R
C58 C 0.6211(3) 0.5986(2) 0.8585(3) 0.0354(13) Uani 1 d .
C61 C 0.8564(3) 0.7262(2) 0.8330(3) 0.0368(14) Uani 1 d .
H61A H 0.8892(3) 0.7424(2) 0.8868(3) 0.044 Uiso 1 calc R
H61B H 0.8493(3) 0.7524(2) 0.7880(3) 0.044 Uiso 1 calc R
C62 C 0.8965(3) 0.6772(2) 0.8168(3) 0.0323(13) Uani 1 d .
C63 C 0.9189(3) 0.5981(2) 0.7799(3) 0.0326(13) Uani 1 d .
C64 C 0.9144(3) 0.5449(2) 0.7528(3) 0.0418(15) Uani 1 d .
H64A H 0.8669(3) 0.5262(2) 0.7351(3) 0.050 Uiso 1 calc R
C65 C 0.9828(3) 0.5207(2) 0.7530(3) 0.050(2) Uani 1 d .
H65A H 0.9815(3) 0.4851(2) 0.7351(3) 0.060 Uiso 1 calc R
C66 C 1.0528(3) 0.5490(2) 0.7794(3) 0.058(2) Uani 1 d .
H66A H 1.0979(3) 0.5319(2) 0.7787(3) 0.070 Uiso 1 calc R
C67 C 1.0586(3) 0.6009(2) 0.8065(3) 0.051(2) Uani 1 d .
H67A H 1.1064(3) 0.6193(2) 0.8238(3) 0.062 Uiso 1 calc R
C68 C 0.9897(3) 0.6257(2) 0.8073(3) 0.0360(14) Uani 1 d .
C70 C 0.0848(4) 0.5472(3) 0.4572(5) 0.101(3) Uani 1 d .
H70A H 0.0378(4) 0.5686(3) 0.4342(5) 0.151 Uiso 1 calc R
H70B H 0.0742(4) 0.5114(3) 0.4340(5) 0.151 Uiso 1 calc R
H70C H 0.1260(4) 0.5631(3) 0.4424(5) 0.151 Uiso 1 calc R
C71 C 0.1105(4) 0.5447(3) 0.5528(4) 0.077(2) Uani 1 d .
H71A H 0.1209(4) 0.5807(3) 0.5766(4) 0.093 Uiso 1 calc R
H71B H 0.0689(4) 0.5289(3) 0.5682(4) 0.093 Uiso 1 calc R
C72 C 0.2049(4) 0.5058(3) 0.6762(4) 0.071(2) Uani 1 d .
H72A H 0.1655(4) 0.4856(3) 0.6897(4) 0.085 Uiso 1 calc R
H72B H 0.2118(4) 0.5404(3) 0.7045(4) 0.085 Uiso 1 calc R
C73 C 0.2816(4) 0.4757(3) 0.7062(4) 0.082(2) Uani 1 d .
H73A H 0.2995(4) 0.4704(3) 0.7669(4) 0.124 Uiso 1 calc R
H73B H 0.3203(4) 0.4961(3) 0.6928(4) 0.124 Uiso 1 calc R
H73C H 0.2742(4) 0.4414(3) 0.6781(4) 0.124 Uiso 1 calc R
C74 C 0.3206(4) 0.6181(3) 0.6239(5) 0.102(3) Uani 1 d .
C75 C 0.3739(4) 0.5822(2) 0.6006(4) 0.059(2) Uani 1 d .
C76 C 0.1648(8) 0.8005(5) 0.1920(6) 0.205(6) Uani 1 d .
H76A H 0.1476(8) 0.7643(5) 0.1757(6) 0.307 Uiso 1 calc R
H76B H 0.1825(8) 0.8162(5) 0.1501(6) 0.307 Uiso 1 calc R
H76C H 0.1217(8) 0.8213(5) 0.1955(6) 0.307 Uiso 1 calc R
C77 C 0.2320(6) 0.8003(3) 0.2778(7) 0.145(4) Uani 1 d .
H77A H 0.2146(6) 0.7843(3) 0.3203(7) 0.174 Uiso 1 calc R
H77B H 0.2755(6) 0.7791(3) 0.2747(7) 0.174 Uiso 1 calc R
C78 C 0.3171(5) 0.8575(4) 0.3832(6) 0.136(4) Uani 1 d .
H78A H 0.3599(5) 0.8331(4) 0.3874(6) 0.163 Uiso 1 calc R
H78B H 0.2963(5) 0.8475(4) 0.4263(6) 0.163 Uiso 1 calc R
C79 C 0.3472(5) 0.9133(4) 0.3981(6) 0.131(4) Uani 1 d .
H79A H 0.3880(5) 0.9159(4) 0.4539(6) 0.196 Uiso 1 calc R
H79B H 0.3048(5) 0.9373(4) 0.3945(6) 0.196 Uiso 1 calc R
H79C H 0.3683(5) 0.9229(4) 0.3557(6) 0.196 Uiso 1 calc R
C80 C 1.0403(5) 0.8000(4) 0.7725(6) 0.140(4) Uani 1 d .
H80A H 1.0280(5) 0.8344(4) 0.7447(6) 0.210 Uiso 1 calc R
H80B H 0.9949(5) 0.7769(4) 0.7509(6) 0.210 Uiso 1 calc R
H80C H 1.0835(5) 0.7840(4) 0.7615(6) 0.210 Uiso 1 calc R
C81 C 1.0610(5) 0.8067(3) 0.8591(5) 0.091(3) Uani 1 d .
H81A H 1.0176(5) 0.8235(3) 0.8698(5) 0.110 Uiso 1 calc R
H81B H 1.1062(5) 0.8306(3) 0.8804(5) 0.110 Uiso 1 calc R
C82 C 1.1413(5) 0.7534(3) 0.9758(5) 0.109(3) Uani 1 d .
H82A H 1.1331(5) 0.7784(3) 1.0159(5) 0.131 Uiso 1 calc R
H82B H 1.1870(5) 0.7659(3) 0.9646(5) 0.131 Uiso 1 calc R
C83 C 1.1603(5) 0.7008(3) 1.0171(5) 0.120(4) Uani 1 d .
H83A H 1.2063(5) 0.7039(3) 1.0686(5) 0.179 Uiso 1 calc R
H83B H 1.1706(5) 0.6757(3) 0.9791(5) 0.179 Uiso 1 calc R
H83C H 1.1165(5) 0.6883(3) 1.0306(5) 0.179 Uiso 1 calc R
C84 C 1.0713(4) 0.5842(3) 1.1315(4) 0.091(3) Uani 1 d .
C85 C 1.0145(3) 0.6149(3) 1.0625(4) 0.068(2) Uani 1 d .

loop_
_atom_type_symbol
_atom_type_description
_atom_type_scat_dispersion_real
_atom_type_scat_dispersion_imag
_atom_type_scat_source
C C 0.0033 0.0016 'International Tables Vol C Tables 4.2.6.8 and 6.1.1.4'
H H 0.0000 0.0000 'International Tables Vol C Tables 4.2.6.8 and 6.1.1.4'
N N 0.0061 0.0033 'International Tables Vol C Tables 4.2.6.8 and 6.1.1.4'
O O 0.0106 0.0060 'International Tables Vol C Tables 4.2.6.8 and 6.1.1.4'
Cl Cl 0.1484 0.1585 'International Tables Vol C Tables 4.2.6.8 and 6.1.1.4'
Nd Nd -0.1943 3.0179 'International Tables Vol C Tables 4.2.6.8 and 6.1.1.4'

loop_
_geom_angle_atom_site_label_1
_geom_angle_atom_site_label_2
_geom_angle_atom_site_label_3
_geom_angle
N61 Nd1 N21 82.68(12)
N61 Nd1 N11 175.14(13)
N21 Nd1 N11 101.58(11)
N61 Nd1 N41 99.90(12)
N21 Nd1 N41 176.66(13)
N11 Nd1 N41 75.93(11)
N61 Nd1 N31 75.05(12)
N21 Nd1 N31 100.02(12)
N11 Nd1 N31 101.72(12)
N41 Nd1 N31 82.75(12)
N61 Nd1 N51 101.08(12)
N21 Nd1 N51 75.87(13)
N11 Nd1 N51 82.36(12)
N41 Nd1 N51 101.46(13)
N31 Nd1 N51 174.81(11)
N61 Nd1 N1 117.77(12)
N21 Nd1 N1 62.99(11)
N11 Nd1 N1 62.95(12)
N41 Nd1 N1 117.13(11)
N31 Nd1 N1 63.34(12)
N51 Nd1 N1 116.56(12)
N61 Nd1 N2 63.30(12)
N21 Nd1 N2 117.20(11)
N11 Nd1 N2 116.01(11)
N41 Nd1 N2 62.61(11)
N31 Nd1 N2 117.54(12)
N51 Nd1 N2 62.64(12)
N1 Nd1 N2 178.88(12)
O12 Cl1 O11 109.6(5)
O12 Cl1 O14 107.7(3)
O11 Cl1 O14 110.6(4)
O12 Cl1 O13 111.7(4)
O11 Cl1 O13 107.2(3)
O14 Cl1 O13 110.1(3)
O21 Cl2 O23 108.8(4)
O21 Cl2 O22 114.6(4)
O23 Cl2 O22 108.9(3)
O21 Cl2 O24 108.8(3)
O23 Cl2 O24 109.4(3)
O22 Cl2 O24 106.2(3)
O34 Cl3 O31 110.0(3)
O34 Cl3 O33 114.9(3)
O31 Cl3 O33 105.4(3)
O34 Cl3 O32 108.1(3)
O31 Cl3 O32 112.0(3)
O33 Cl3 O32 106.6(3)
C71 O1 C72 112.4(5)
C77 O2 C78 113.3(6)
C82 O3 C81 119.1(6)
C31 N1 C11 109.9(4)
C31 N1 C21 109.4(4)
C11 N1 C21 110.0(3)
C31 N1 Nd1 109.4(3)
C11 N1 Nd1 108.9(3)
C21 N1 Nd1 109.2(3)
C41 N2 C51 110.0(4)
C41 N2 C61 110.3(4)
C51 N2 C61 110.5(3)
C41 N2 Nd1 109.1(2)
C51 N2 Nd1 109.3(3)
C61 N2 Nd1 107.6(3)
C12 N11 C13 104.3(4)
C12 N11 Nd1 117.2(3)
C13 N11 Nd1 130.8(3)
C12 N12 C18 108.1(4)
C22 N21 C23 104.6(4)
C22 N21 Nd1 117.6(3)
C23 N21 Nd1 131.7(3)
C22 N22 C28 108.7(4)
C32 N31 C38 105.4(4)
C32 N31 Nd1 117.3(3)
C38 N31 Nd1 133.7(3)
C32 N32 C33 109.0(4)
C42 N41 C43 105.0(4)
C42 N41 Nd1 115.9(3)
C43 N41 Nd1 127.1(3)
C42 N42 C48 108.2(4)
C52 N51 C58 106.3(4)
C52 N51 Nd1 114.7(3)
C58 N51 Nd1 126.8(3)
C52 N52 C53 108.6(4)
C62 N61 C63 103.8(4)
C62 N61 Nd1 118.0(3)
C63 N61 Nd1 133.0(3)
C62 N62 C68 107.5(4)
C12 C11 N1 110.9(4)
N11 C12 N12 113.0(4)
N11 C12 C11 122.2(4)
N12 C12 C11 124.8(4)
C17 C18 N12 132.2(5)
C17 C18 C13 122.9(5)
N12 C18 C13 104.7(4)
C14 C13 C18 120.4(5)
C14 C13 N11 129.7(4)
C18 C13 N11 109.8(4)
C13 C14 C15 117.0(5)
C16 C15 C14 121.1(6)
C17 C16 C15 122.8(6)
C16 C17 C18 115.7(5)
C22 C21 N1 109.3(4)
N22 C22 N21 112.7(4)
N22 C22 C21 124.3(4)
N21 C22 C21 122.9(4)
C24 C23 C28 119.9(4)
C24 C23 N21 130.9(4)
C28 C23 N21 109.2(4)
C25 C24 C23 117.8(5)
C24 C25 C26 121.0(5)
C25 C26 C27 123.4(5)
C26 C27 C28 114.9(5)
C27 C28 N22 132.3(5)
C27 C28 C23 122.9(4)
N22 C28 C23 104.8(4)
N1 C31 C32 109.2(4)
N31 C32 N32 111.7(4)
N31 C32 C31 124.3(5)
N32 C32 C31 123.9(4)
C34 C33 N32 132.8(5)
C34 C33 C38 122.9(5)
N32 C33 C38 104.2(4)
C33 C34 C35 115.7(5)
C34 C35 C36 122.2(5)
C37 C36 C35 121.3(5)
C36 C37 C38 117.4(5)
C37 C38 N31 130.0(5)
C37 C38 C33 120.4(5)
N31 C38 C33 109.6(4)
N2 C41 C42 110.1(4)
N41 C42 N42 113.1(4)
N41 C42 C41 122.8(4)
N42 C42 C41 123.9(4)
C44 C43 N41 131.4(4)
C44 C43 C48 119.6(4)
N41 C43 C48 109.0(4)
C45 C44 C43 117.7(5)
C44 C45 C46 122.4(5)
C47 C46 C45 120.8(4)
C48 C47 C46 117.7(5)
C47 C48 N42 133.4(5)
C47 C48 C43 121.8(5)
N42 C48 C43 104.7(4)
C52 C51 N2 109.6(3)
N51 C52 N52 110.9(4)
N51 C52 C51 125.3(4)
N52 C52 C51 123.7(4)
N52 C53 C54 133.4(4)
N52 C53 C58 105.6(4)
C54 C53 C58 121.0(4)
C55 C54 C53 117.1(5)
C54 C55 C56 121.9(5)
C57 C56 C55 121.9(5)
C56 C57 C58 115.7(4)
C57 C58 C53 122.4(5)
C57 C58 N51 129.2(4)
C53 C58 N51 108.5(4)
N2 C61 C62 110.2(4)
N61 C62 N62 114.1(4)
N61 C62 C61 123.3(4)
N62 C62 C61 122.6(4)
C68 C63 C64 121.0(5)
C68 C63 N61 109.1(4)
C64 C63 N61 129.9(4)
C65 C64 C63 118.1(5)
C66 C65 C64 120.2(5)
C67 C66 C65 122.8(5)
C66 C67 C68 117.4(5)
N62 C68 C63 105.5(4)
N62 C68 C67 134.0(5)
C63 C68 C67 120.5(5)
O1 C71 C70 109.1(5)
O1 C72 C73 108.2(5)
N3 C75 C74 178.3(7)
O2 C77 C76 109.3(8)
O2 C78 C79 109.8(7)
C80 C81 O3 112.1(7)
O3 C82 C83 116.8(7)
N4 C85 C84 177.7(8)

loop_
_geom_bond_atom_site_label_1
_geom_bond_atom_site_label_2
_geom_bond_distance
Nd1 N61 2.508(4)
Nd1 N21 2.516(4)
Nd1 N11 2.526(3)
Nd1 N41 2.528(4)
Nd1 N31 2.534(4)
Nd1 N51 2.537(4)
Nd1 N1 2.720(3)
Nd1 N2 2.746(3)
Cl1 O12 1.356(7)
Cl1 O11 1.361(6)
Cl1 O14 1.410(4)
Cl1 O13 1.411(4)
Cl2 O21 1.388(5)
Cl2 O23 1.404(5)
Cl2 O22 1.408(5)
Cl2 O24 1.429(5)
Cl3 O34 1.396(4)
Cl3 O31 1.410(4)
Cl3 O33 1.415(5)
Cl3 O32 1.440(4)
O1 C71 1.416(7)
O1 C72 1.423(6)
O2 C77 1.404(9)
O2 C78 1.412(9)
O3 C82 1.294(8)
O3 C81 1.458(9)
N1 C31 1.475(6)
N1 C11 1.484(5)
N1 C21 1.491(6)
N2 C41 1.469(6)
N2 C51 1.478(6)
N2 C61 1.484(6)
N3 C75 1.121(8)
N4 C85 1.136(8)
N11 C12 1.328(5)
N11 C13 1.398(6)
N12 C12 1.333(6)
N12 C18 1.384(7)
N21 C22 1.334(6)
N21 C23 1.405(5)
N22 C22 1.321(6)
N22 C28 1.386(5)
N31 C32 1.325(6)
N31 C38 1.399(6)
N32 C32 1.348(6)
N32 C33 1.381(6)
N41 C42 1.330(6)
N41 C43 1.398(5)
N42 C42 1.330(6)
N42 C48 1.389(6)
N51 C52 1.321(5)
N51 C58 1.402(6)
N52 C52 1.355(6)
N52 C53 1.372(6)
N61 C62 1.309(6)
N61 C63 1.416(6)
N62 C62 1.325(6)
N62 C68 1.377(6)
C11 C12 1.483(7)
C18 C17 1.380(7)
C18 C13 1.392(6)
C13 C14 1.385(7)
C14 C15 1.391(7)
C15 C16 1.384(7)
C16 C17 1.373(9)
C21 C22 1.490(6)
C23 C24 1.391(6)
C23 C28 1.394(7)
C24 C25 1.361(7)
C25 C26 1.377(8)
C26 C27 1.378(7)
C27 C28 1.381(7)
C31 C32 1.480(7)
C33 C34 1.378(8)
C33 C38 1.404(7)
C34 C35 1.385(8)
C35 C36 1.401(8)
C36 C37 1.377(7)
C37 C38 1.387(7)
C41 C42 1.503(6)
C43 C44 1.390(6)
C43 C48 1.410(7)
C44 C45 1.369(6)
C45 C46 1.385(7)
C46 C47 1.376(7)
C47 C48 1.375(6)
C51 C52 1.473(7)
C53 C54 1.378(7)
C53 C58 1.389(6)
C54 C55 1.368(7)
C55 C56 1.390(7)
C56 C57 1.379(7)
C57 C58 1.387(6)
C61 C62 1.497(7)
C63 C68 1.380(6)
C63 C64 1.390(7)
C64 C65 1.383(7)
C65 C66 1.378(8)
C66 C67 1.359(8)
C67 C68 1.403(7)
C70 C71 1.504(9)
C72 C73 1.497(9)
C74 C75 1.475(10)
C76 C77 1.508(13)
C78 C79 1.477(12)
C80 C81 1.374(11)
C82 C83 1.460(11)
C84 C85 1.454(9)
